data_7125079
loop_
_publ_author_name
'Gunnam, Anilkumar'
'Suresh, Kuthuru'
'Ganduri, Ramesh'
'Nangia, Ashwini'

_publ_section_title
;
 Crystal engineering of a zwitterionic drug to neutral cocrystals: a
 general solution for floxacins.
;
_journal_issue 85
_journal_name_full 'Chemical communications (Cambridge, England)'
_journal_page_first 12610
_journal_page_last 12613
_journal_paper_doi 10.1039/c6cc06627e
_journal_volume 52
_journal_year 2016
_chemical_formula_moiety 'C19 H22 F2 N4 O3, C11 H14 O3'
_chemical_formula_sum 'C30 H36 F2 N4 O6'
_chemical_formula_weight 586.63
_chemical_melting_point 348
_chemical_name_common 'Sparfloxacin-Isobutylparaben corystal'
_chemical_name_systematic
;
 5-Amino-1-cyclopropyl-7-[(3R,5S)3,5-dimethylpiperazin-1-yl]-6,8-difluoro-4-oxo-quinoline-3-carboxylic acid-4-hydroxy-isobutylbenzoate 
;
_space_group_crystal_system triclinic
_space_group_IT_number 2
_space_group_name_Hall '-P 1'
_space_group_name_H-M_alt 'P -1'
_atom_sites_solution_hydrogens mixed
_audit_creation_method SHELXL-2014/7
_audit_update_record
;
2016-08-09 deposited with the CCDC.
2016-10-06 downloaded from the CCDC.
;
_cell_angle_alpha 74.767(3)
_cell_angle_beta 76.025(3)
_cell_angle_gamma 69.597(3)
_cell_formula_units_Z 2
_cell_length_a 9.5693(7)
_cell_length_b 9.7134(7)
_cell_length_c 17.7964(12)
_cell_measurement_reflns_used 4154
_cell_measurement_temperature 298(2)
_cell_measurement_theta_max 23.63
_cell_measurement_theta_min 2.28
_cell_volume 1475.24(18)
_computing_structure_refinement 'SHELXL-2014/7 (Sheldrick, 2014)'
_diffrn_ambient_temperature 298(2)
_diffrn_measured_fraction_theta_full 0.997
_diffrn_measured_fraction_theta_max 0.997
_diffrn_measurement_device_type 'Bruker APEX-II CCD'
_diffrn_measurement_method '\f and \w scans'
_diffrn_radiation_type MoK\a
_diffrn_radiation_wavelength 0.71073
_diffrn_reflns_av_R_equivalents 0.1342
_diffrn_reflns_av_unetI/netI 0.0763
_diffrn_reflns_Laue_measured_fraction_full 0.997
_diffrn_reflns_Laue_measured_fraction_max 0.997
_diffrn_reflns_limit_h_max 11
_diffrn_reflns_limit_h_min -11
_diffrn_reflns_limit_k_max 11
_diffrn_reflns_limit_k_min -11
_diffrn_reflns_limit_l_max 21
_diffrn_reflns_limit_l_min -21
_diffrn_reflns_number 30595
_diffrn_reflns_point_group_measured_fraction_full 0.997
_diffrn_reflns_point_group_measured_fraction_max 0.997
_diffrn_reflns_theta_full 25.104
_diffrn_reflns_theta_max 25.104
_diffrn_reflns_theta_min 2.281
_exptl_absorpt_coefficient_mu 0.101
_exptl_absorpt_correction_type none
_exptl_crystal_colour yellow
_exptl_crystal_density_diffrn 1.321
_exptl_crystal_description block
_exptl_crystal_F_000 620
_exptl_crystal_size_max 0.4
_exptl_crystal_size_mid 0.3
_exptl_crystal_size_min 0.2
_refine_diff_density_max 0.173
_refine_diff_density_min -0.279
_refine_diff_density_rms 0.048
_refine_ls_extinction_method none
_refine_ls_goodness_of_fit_ref 1.030
_refine_ls_hydrogen_treatment mixed
_refine_ls_matrix_type full
_refine_ls_number_parameters 391
_refine_ls_number_reflns 5258
_refine_ls_number_restraints 0
_refine_ls_restrained_S_all 1.030
_refine_ls_R_factor_all 0.1481
_refine_ls_R_factor_gt 0.0638
_refine_ls_shift/su_max 0.001
_refine_ls_shift/su_mean 0.000
_refine_ls_structure_factor_coef Fsqd
_refine_ls_weighting_details 'w=1/[\s^2^(Fo^2^)+(0.0490P)^2^+0.8830P] where P=(Fo^2^+2Fc^2^)/3'
_refine_ls_weighting_scheme calc
_refine_ls_wR_factor_gt 0.1239
_refine_ls_wR_factor_ref 0.1517
_reflns_Friedel_coverage 0.000
_reflns_number_gt 2755
_reflns_number_total 5258
_reflns_threshold_expression 'I > 2\s(I)'
_cod_data_source_file c6cc06627e2.cif
_cod_data_source_block SPX-IBZ
_cod_depositor_comments
;
The following automatic conversions were performed:

data item '_chemical_melting_point' value '348K' was changed to '348'
-- the value should be numeric and without a unit designator.

data item '_space_group_crystal_system' value 'Triclinic' was changed
to 'triclinic' in accordance with the
/home/saulius/struct/COD-crude-data/automatic-downloads/DataCite-retrospective/RSC/depositions/lib/dictionaries/cif_core.dic
dictionary named 'cif_core.dic' version 2.4.2 last updated on
2011-04-26.

Automatic conversion script
Id: cif_fix_values 6909 2019-04-08 15:41:33Z antanas 
;
_cod_original_cell_volume 1475.24(19)
_cod_database_code 7125079
_shelx_shelxl_version_number 2014/7
_shelx_space_group_comment
;
The symmetry employed for this shelxl refinement is uniquely defined
by the following loop, which should always be used as a source of
symmetry information in preference to the above space-group names.
They are only intended as comments.
;

loop_
_space_group_symop_operation_xyz
'x, y, z'
'-x, -y, -z'

loop_
_atom_site_label
_atom_site_type_symbol
_atom_site_fract_x
_atom_site_fract_y
_atom_site_fract_z
_atom_site_U_iso_or_equiv
_atom_site_adp_type
_atom_site_occupancy
_atom_site_site_symmetry_order
_atom_site_calc_flag
_atom_site_refinement_flags_posn
_atom_site_refinement_flags_adp
C1 C 0.4489(3) 0.1787(3) 0.86584(17) 0.0343(8) Uani 1 1 d . .
C2 C 0.5115(4) 0.2928(4) 0.82936(18) 0.0396(8) Uani 1 1 d . .
C3 C 0.6645(4) 0.2770(4) 0.82204(18) 0.0415(8) Uani 1 1 d . .
C4 C 0.7528(4) 0.1363(4) 0.8533(2) 0.0436(9) Uani 1 1 d . .
C5 C 0.7030(4) 0.0132(4) 0.88622(18) 0.0395(8) Uani 1 1 d . .
C6 C 0.5461(3) 0.0335(3) 0.89248(17) 0.0343(8) Uani 1 1 d . .
C7 C 0.4846(4) -0.0905(4) 0.92360(18) 0.0392(8) Uani 1 1 d . .
C8 C 0.3279(4) -0.0615(4) 0.92136(18) 0.0396(8) Uani 1 1 d . .
C9 C 0.2405(4) 0.0820(4) 0.89864(18) 0.0426(9) Uani 1 1 d . .
H9 H 0.1381 0.0985 0.9005 0.051 Uiso 1 1 calc R U
C10 C 0.2548(5) -0.1819(4) 0.9453(2) 0.0523(10) Uani 1 1 d . .
C11 C 0.1837(3) 0.3519(4) 0.8603(2) 0.0428(9) Uani 1 1 d . .
H11 H 0.1757 0.3996 0.8050 0.051 Uiso 1 1 calc R U
C12 C 0.1645(4) 0.4533(4) 0.9139(2) 0.0521(10) Uani 1 1 d . .
H12A H 0.1472 0.5591 0.8914 0.063 Uiso 1 1 calc R U
H12B H 0.2231 0.4151 0.9565 0.063 Uiso 1 1 calc R U
C13 C 0.0424(4) 0.3880(4) 0.9181(2) 0.0544(10) Uani 1 1 d . .
H13A H 0.0270 0.3102 0.9633 0.065 Uiso 1 1 calc R U
H13B H -0.0489 0.4541 0.8981 0.065 Uiso 1 1 calc R U
C14 C 0.8729(4) 0.3670(4) 0.7342(2) 0.0520(10) Uani 1 1 d . .
H14A H 0.9073 0.2682 0.7213 0.062 Uiso 1 1 calc R U
H14B H 0.9427 0.3710 0.7645 0.062 Uiso 1 1 calc R U
C15 C 0.8703(4) 0.4845(4) 0.6593(2) 0.0507(9) Uani 1 1 d . .
H15 H 0.8070 0.4730 0.6270 0.061 Uiso 1 1 calc R U
C16 C 0.6516(4) 0.6599(4) 0.72628(19) 0.0437(9) Uani 1 1 d . .
H16 H 0.5838 0.6508 0.6957 0.052 Uiso 1 1 calc R U
C17 C 0.6585(4) 0.5414(4) 0.80021(19) 0.0451(9) Uani 1 1 d . .
H17A H 0.7205 0.5535 0.8324 0.054 Uiso 1 1 calc R U
H17B H 0.5576 0.5525 0.8305 0.054 Uiso 1 1 calc R U
C18 C 1.0282(5) 0.4697(5) 0.6120(2) 0.0806(14) Uani 1 1 d . .
H18A H 1.0239 0.5510 0.5673 0.121 Uiso 1 1 calc R U
H18B H 1.0672 0.3763 0.5941 0.121 Uiso 1 1 calc R U
H18C H 1.0932 0.4724 0.6447 0.121 Uiso 1 1 calc R U
C19 C 0.5967(4) 0.8167(4) 0.7428(2) 0.0570(10) Uani 1 1 d . .
H19A H 0.6657 0.8281 0.7702 0.086 Uiso 1 1 calc R U
H19B H 0.4982 0.8336 0.7748 0.086 Uiso 1 1 calc R U
H19C H 0.5913 0.8881 0.6938 0.086 Uiso 1 1 calc R U
C20 C 0.2625(4) 0.1196(4) 0.5503(2) 0.0491(9) Uani 1 1 d . .
C21 C 0.1853(4) 0.0187(4) 0.6068(2) 0.0456(9) Uani 1 1 d . .
C22 C 0.2365(5) -0.0698(5) 0.6742(2) 0.0880(16) Uani 1 1 d . .
H22 H 0.3193 -0.0595 0.6883 0.106 Uiso 1 1 calc R U
C23 C 0.1694(5) -0.1732(6) 0.7214(3) 0.0983(18) Uani 1 1 d . .
H23 H 0.2074 -0.2315 0.7669 0.118 Uiso 1 1 calc R U
C24 C 0.0475(4) -0.1924(4) 0.7032(2) 0.0542(10) Uani 1 1 d . .
C25 C -0.0105(4) -0.0988(4) 0.6381(2) 0.0654(12) Uani 1 1 d . .
H25 H -0.0968 -0.1054 0.6258 0.078 Uiso 1 1 calc R U
C26 C 0.0579(4) 0.0047(4) 0.5909(2) 0.0598(11) Uani 1 1 d . .
H26 H 0.0167 0.0669 0.5470 0.072 Uiso 1 1 calc R U
C27 C 0.4654(4) 0.2228(4) 0.5230(2) 0.0619(11) Uani 1 1 d . .
H27A H 0.3993 0.3254 0.5164 0.074 Uiso 1 1 calc R U
H27B H 0.5019 0.1960 0.4714 0.074 Uiso 1 1 calc R U
C28 C 0.5960(4) 0.2091(4) 0.5599(2) 0.0618(11) Uani 1 1 d . .
H28 H 0.6604 0.1046 0.5657 0.074 Uiso 1 1 calc R U
C29 C 0.5457(6) 0.2483(6) 0.6406(3) 0.1062(18) Uani 1 1 d . .
H29A H 0.4835 0.3509 0.6364 0.159 Uiso 1 1 calc R U
H29B H 0.6328 0.2346 0.6628 0.159 Uiso 1 1 calc R U
H29C H 0.4889 0.1843 0.6742 0.159 Uiso 1 1 calc R U
C30 C 0.6892(5) 0.3066(5) 0.5047(3) 0.0836(14) Uani 1 1 d . .
H30A H 0.7197 0.2790 0.4538 0.125 Uiso 1 1 calc R U
H30B H 0.7772 0.2920 0.5262 0.125 Uiso 1 1 calc R U
H30C H 0.6292 0.4100 0.4992 0.125 Uiso 1 1 calc R U
N1 N 0.2923(3) 0.2014(3) 0.87376(14) 0.0378(7) Uani 1 1 d . .
N2 N 0.8031(3) -0.1200(3) 0.91251(17) 0.0538(8) Uani 1 1 d . .
H2B H 0.8966 -0.1267 0.9085 0.065 Uiso 1 1 calc R U
H2C H 0.7731 -0.1975 0.9332 0.065 Uiso 1 1 calc R U
N3 N 0.7216(3) 0.3933(3) 0.78105(17) 0.0515(8) Uani 1 1 d . .
N4 N 0.8052(3) 0.6347(3) 0.67924(17) 0.0432(7) Uani 1 1 d . .
O1 O 0.5657(3) -0.2218(3) 0.95015(13) 0.0505(6) Uani 1 1 d . .
O2 O 0.3404(3) -0.3169(3) 0.97368(17) 0.0713(8) Uani 1 1 d . .
O3 O 0.1260(3) -0.1607(3) 0.93838(17) 0.0759(9) Uani 1 1 d . .
O4 O 0.2245(3) 0.1929(3) 0.48854(16) 0.0721(8) Uani 1 1 d . .
O5 O 0.3835(3) 0.1239(3) 0.57372(14) 0.0615(7) Uani 1 1 d . .
O6 O -0.0075(3) -0.3030(3) 0.74888(14) 0.0725(8) Uani 1 1 d . .
H6A H -0.0784 -0.3047 0.7313 0.109 Uiso 1 1 calc R U
F1 F 0.4275(2) 0.4261(2) 0.79025(11) 0.0541(5) Uani 1 1 d . .
F2 F 0.9024(2) 0.1157(2) 0.85238(13) 0.0644(6) Uani 1 1 d . .
H2A H 0.441(5) -0.306(5) 0.973(3) 0.112(17) Uiso 1 1 d . .
H4A H 0.799(4) 0.700(4) 0.635(2) 0.053(11) Uiso 1 1 d . .

loop_
_atom_site_aniso_label
_atom_site_aniso_U_11
_atom_site_aniso_U_22
_atom_site_aniso_U_33
_atom_site_aniso_U_23
_atom_site_aniso_U_13
_atom_site_aniso_U_12
C1 0.0328(19) 0.040(2) 0.0324(18) -0.0059(15) -0.0021(14) -0.0172(16)
C2 0.036(2) 0.035(2) 0.044(2) 0.0020(16) -0.0080(16) -0.0125(17)
C3 0.041(2) 0.040(2) 0.043(2) 0.0000(16) -0.0017(16) -0.0215(18)
C4 0.033(2) 0.049(2) 0.053(2) -0.0025(17) -0.0113(16) -0.0198(18)
C5 0.040(2) 0.035(2) 0.041(2) -0.0038(15) -0.0098(16) -0.0097(17)
C6 0.038(2) 0.034(2) 0.0329(18) -0.0034(14) -0.0076(15) -0.0148(16)
C7 0.049(2) 0.040(2) 0.0338(19) -0.0078(16) -0.0062(16) -0.0192(18)
C8 0.042(2) 0.040(2) 0.040(2) -0.0065(16) -0.0041(16) -0.0194(18)
C9 0.038(2) 0.048(2) 0.048(2) -0.0063(17) -0.0080(16) -0.0220(18)
C10 0.057(3) 0.049(3) 0.058(2) -0.0031(19) -0.011(2) -0.029(2)
C11 0.035(2) 0.040(2) 0.046(2) 0.0048(16) -0.0104(16) -0.0106(17)
C12 0.050(2) 0.042(2) 0.063(2) -0.0055(19) -0.0104(18) -0.0148(19)
C13 0.036(2) 0.054(2) 0.064(2) 0.0010(19) -0.0050(18) -0.0143(19)
C14 0.039(2) 0.046(2) 0.064(2) -0.0050(19) 0.0060(18) -0.0180(18)
C15 0.048(2) 0.051(2) 0.054(2) -0.0125(19) -0.0026(18) -0.0193(19)
C16 0.038(2) 0.045(2) 0.050(2) -0.0070(17) -0.0115(16) -0.0139(17)
C17 0.038(2) 0.047(2) 0.051(2) -0.0075(17) 0.0005(16) -0.0202(18)
C18 0.072(3) 0.072(3) 0.083(3) -0.021(2) 0.034(2) -0.029(2)
C19 0.058(3) 0.049(2) 0.065(3) -0.0074(19) -0.014(2) -0.018(2)
C20 0.054(2) 0.043(2) 0.054(3) -0.0108(19) -0.015(2) -0.0138(19)
C21 0.045(2) 0.044(2) 0.049(2) 0.0006(17) -0.0159(17) -0.0179(18)
C22 0.092(3) 0.123(4) 0.074(3) 0.031(3) -0.048(3) -0.076(3)
C23 0.109(4) 0.143(5) 0.068(3) 0.046(3) -0.052(3) -0.094(4)
C24 0.054(2) 0.062(3) 0.052(2) 0.004(2) -0.0144(19) -0.032(2)
C25 0.053(3) 0.058(3) 0.092(3) 0.009(2) -0.035(2) -0.028(2)
C26 0.062(3) 0.050(2) 0.073(3) 0.008(2) -0.037(2) -0.022(2)
C27 0.063(3) 0.049(2) 0.068(3) 0.003(2) -0.004(2) -0.026(2)
C28 0.058(3) 0.048(2) 0.082(3) -0.010(2) -0.011(2) -0.022(2)
C29 0.127(5) 0.130(5) 0.095(4) -0.035(3) -0.017(3) -0.071(4)
C30 0.070(3) 0.065(3) 0.117(4) -0.017(3) 0.002(3) -0.035(3)
N1 0.0347(16) 0.0383(17) 0.0425(16) -0.0037(13) -0.0064(12) -0.0169(14)
N2 0.0420(18) 0.0445(19) 0.073(2) 0.0012(15) -0.0172(16) -0.0143(15)
N3 0.0384(18) 0.0376(18) 0.071(2) -0.0085(15) 0.0123(15) -0.0189(14)
N4 0.0426(18) 0.0426(19) 0.0424(18) -0.0005(15) -0.0017(14) -0.0196(15)
O1 0.0531(16) 0.0376(15) 0.0617(16) 0.0008(12) -0.0161(12) -0.0183(13)
O2 0.068(2) 0.0483(18) 0.105(2) 0.0026(15) -0.0218(17) -0.0344(16)
O3 0.0607(19) 0.0689(19) 0.109(2) 0.0028(16) -0.0215(17) -0.0433(16)
O4 0.092(2) 0.0693(19) 0.0611(18) 0.0157(15) -0.0354(16) -0.0381(17)
O5 0.0646(17) 0.0634(17) 0.0627(17) 0.0104(13) -0.0220(14) -0.0361(15)
O6 0.0728(19) 0.087(2) 0.0673(18) 0.0166(15) -0.0225(14) -0.0515(17)
F1 0.0431(12) 0.0427(12) 0.0646(13) 0.0124(10) -0.0084(10) -0.0159(10)
F2 0.0389(12) 0.0609(14) 0.0933(16) 0.0059(11) -0.0216(11) -0.0234(10)

loop_
_atom_type_symbol
_atom_type_description
_atom_type_scat_dispersion_real
_atom_type_scat_dispersion_imag
_atom_type_scat_source
C C 0.0033 0.0016 'International Tables Vol C Tables 4.2.6.8 and 6.1.1.4'
H H 0.0000 0.0000 'International Tables Vol C Tables 4.2.6.8 and 6.1.1.4'
N N 0.0061 0.0033 'International Tables Vol C Tables 4.2.6.8 and 6.1.1.4'
O O 0.0106 0.0060 'International Tables Vol C Tables 4.2.6.8 and 6.1.1.4'
F F 0.0171 0.0103 'International Tables Vol C Tables 4.2.6.8 and 6.1.1.4'

loop_
_geom_angle_atom_site_label_1
_geom_angle_atom_site_label_2
_geom_angle_atom_site_label_3
_geom_angle
C2 C1 N1 121.5(3)
C2 C1 C6 118.8(3)
N1 C1 C6 119.6(3)
F1 C2 C1 120.7(3)
F1 C2 C3 115.4(3)
C1 C2 C3 123.6(3)
N3 C3 C4 123.8(3)
N3 C3 C2 120.7(3)
C4 C3 C2 115.4(3)
F2 C4 C5 116.3(3)
F2 C4 C3 118.3(3)
C5 C4 C3 125.4(3)
N2 C5 C4 119.3(3)
N2 C5 C6 123.1(3)
C4 C5 C6 117.6(3)
C1 C6 C5 119.0(3)
C1 C6 C7 119.6(3)
C5 C6 C7 121.4(3)
O1 C7 C8 120.6(3)
O1 C7 C6 122.1(3)
C8 C7 C6 117.3(3)
C9 C8 C7 119.5(3)
C9 C8 C10 118.1(3)
C7 C8 C10 122.4(3)
N1 C9 C8 124.4(3)
O3 C10 O2 121.1(3)
O3 C10 C8 123.0(4)
O2 C10 C8 115.9(3)
N1 C11 C12 118.2(3)
N1 C11 C13 118.8(3)
C12 C11 C13 60.4(2)
C11 C12 C13 59.8(2)
C11 C13 C12 59.8(2)
N3 C14 C15 109.6(3)
N4 C15 C14 109.5(3)
N4 C15 C18 109.0(3)
C14 C15 C18 111.5(3)
N4 C16 C17 108.3(3)
N4 C16 C19 108.5(3)
C17 C16 C19 112.8(3)
N3 C17 C16 110.6(3)
O4 C20 O5 121.6(3)
O4 C20 C21 125.2(3)
O5 C20 C21 113.3(3)
C22 C21 C26 116.7(3)
C22 C21 C20 123.6(3)
C26 C21 C20 119.6(3)
C21 C22 C23 121.8(4)
C24 C23 C22 121.3(4)
O6 C24 C23 118.7(3)
O6 C24 C25 123.7(3)
C23 C24 C25 117.6(3)
C24 C25 C26 120.6(3)
C21 C26 C25 121.8(3)
O5 C27 C28 108.6(3)
C27 C28 C29 112.2(4)
C27 C28 C30 109.3(3)
C29 C28 C30 111.4(3)
C9 N1 C1 119.1(3)
C9 N1 C11 119.0(3)
C1 N1 C11 121.8(2)
C3 N3 C17 121.9(3)
C3 N3 C14 122.0(3)
C17 N3 C14 113.5(3)
C15 N4 C16 113.3(3)
C20 O5 C27 117.6(3)

loop_
_geom_bond_atom_site_label_1
_geom_bond_atom_site_label_2
_geom_bond_distance
C1 C2 1.381(4)
C1 N1 1.413(4)
C1 C6 1.424(4)
C2 F1 1.370(3)
C2 C3 1.395(4)
C3 N3 1.382(4)
C3 C4 1.383(4)
C4 F2 1.371(3)
C4 C5 1.377(4)
C5 N2 1.358(4)
C5 C6 1.424(4)
C6 C7 1.445(4)
C7 O1 1.274(4)
C7 C8 1.435(4)
C8 C9 1.364(4)
C8 C10 1.485(4)
C9 N1 1.346(4)
C10 O3 1.208(4)
C10 O2 1.323(4)
C11 N1 1.467(4)
C11 C12 1.483(5)
C11 C13 1.483(5)
C12 C13 1.491(4)
C14 N3 1.458(4)
C14 C15 1.509(4)
C15 N4 1.475(4)
C15 C18 1.520(5)
C16 N4 1.478(4)
C16 C17 1.501(4)
C16 C19 1.512(4)
C17 N3 1.451(4)
C20 O4 1.204(4)
C20 O5 1.339(4)
C20 C21 1.464(5)
C21 C22 1.366(5)
C21 C26 1.374(4)
C22 C23 1.369(5)
C23 C24 1.367(5)
C24 O6 1.349(4)
C24 C25 1.371(5)
C25 C26 1.377(5)
C27 O5 1.443(4)
C27 C28 1.498(5)
C28 C29 1.505(6)
C28 C30 1.529(5)
